data_8104326
loop_
_publ_author_name
'Takeuchi, Y.'
'Takagi, J.'
'Yamanaka, T.'

_publ_section_title
;
 The crystal structure of PbS (Bi2 S3)2
;
_journal_name_full
;
Zeitschrift fuer Kristallographie, Kristallgeometrie, Kristallphysik, 
Kristallchemie (145,1977-148,1979)
;
_journal_page_first 249
_journal_page_last 272
_journal_volume 140
_journal_year 1974
_chemical_formula_sum 'Bi8 Pb2 S16'
_chemical_name_systematic 'Pb2 (Bi8 S16)'
_space_group_IT_number 12
_symmetry_space_group_name_Hall '-C 2y'
_symmetry_space_group_name_H-M 'C 1 2/m 1'
_cell_angle_alpha 90
_cell_angle_beta 131.04
_cell_angle_gamma 90
_cell_formula_units_Z 1
_cell_length_a 13.247
_cell_length_b 4.03
_cell_length_c 15.421
_cell_volume 620.942
_citation_journal_id_ASTM ZKKKAJ
_cod_data_source_file Takeuchi_ZKKKAJ_1974_1277.cif
_cod_data_source_block Bi8Pb2S16
_cod_original_cell_volume 620.9423
_cod_database_code 8104326

loop_
_symmetry_equiv_pos_as_xyz
x,y,z
-x,y,-z
-x,-y,-z
x,-y,z
x+1/2,y+1/2,z
-x+1/2,y+1/2,-z
-x+1/2,-y+1/2,-z
x+1/2,-y+1/2,z

loop_
_atom_site_label
_atom_site_type_symbol
_atom_site_fract_x
_atom_site_fract_y
_atom_site_fract_z
_atom_site_occupancy
_atom_site_U_iso_or_equiv
S3 S 0.1233 0 0.8593 1 0.0
Bi1 Bi 0 0.5 0.5 0.8 0.0
Pb2 Pb 0.3586 0 0.6773 0.2 0.0
Bi3 Bi 0.8105 0 0.9322 0.8 0.0
Bi2 Bi 0.3586 0 0.6773 0.8 0.0
S2 S 0.7541 0 0.7182 1 0.0
Pb1 Pb 0 0.5 0.5 0.2 0.0
S4 S 0.8917 0 0.5468 1 0.0
Pb3 Pb 0.8105 0 0.9322 0.2 0.0
S1 S 0.496 0 0.976 1 0.0
